data_6000272
loop_
_publ_author_name
'Oryshchyn, S. V.'
'Babizhets'ky, V. S.'
'Kuz'ma, Y. B.'
'Glowiak, T.'

_publ_section_title
;
 Preparation and crystal structure of the Ni7Si2P5 phosphide
;
_journal_coden_ASTM ZEKRDZ
_journal_issue 6
_journal_name_full 'Zeitschrift f\"ur Kristallographie'
_journal_page_first 337
_journal_page_last 340
_journal_paper_doi 10.1524/zkri.1999.214.6.337
_journal_volume 214
_journal_year 1999
_chemical_formula_sum 'Ni7 P5 Si2'
_space_group_name_H-M_alt 'P b c n'
_cell_angle_alpha 90.000
_cell_angle_beta 90.000
_cell_angle_gamma 90.000
_cell_length_a 23.8400
_cell_length_b 5.9250
_cell_length_c 4.9220
_cell_volume 695.24
_cod_database_code 6000272

loop_
_atom_site_label
_atom_site_fract_x
_atom_site_fract_y
_atom_site_fract_z
? ? ? ?
